data_4328682
loop_
_publ_author_name
'Christopher C. Scarborough'
'Kyle M. Lancaster'
'Serena DeBeer'
'Thomas Weyherm\"uller'
'Stephen Sproules'
'Karl Wieghardt'

_publ_section_title
;
 Experimental Fingerprints for Redox-Active Terpyridine in
 [Cr(tpy)2](PF6)n (n = 3-0), and the Remarkable Electronic Structure of
 [Cr(tpy)2]1-
;
_journal_name_full 'Inorganic Chemistry'
_journal_page_first 3718
_journal_page_last 3732
_journal_paper_doi 10.1021/ic2027219
_journal_volume 51
_journal_year 2012
_chemical_compound_source n-pentadecane
_chemical_formula_moiety 'C30 H22 N6 W'
_chemical_formula_sum 'C30 H22 N6 W'
_chemical_formula_weight 650.39
_chemical_name_systematic
; 
 ? 
;
_space_group_IT_number 43
_symmetry_cell_setting orthorhombic
_symmetry_Int_Tables_number 43
_symmetry_space_group_name_Hall 'F 2 -2d'
_symmetry_space_group_name_H-M 'F d d 2'
_atom_sites_solution_hydrogens geom
_atom_sites_solution_primary direct
_atom_sites_solution_secondary difmap
_audit_block_code 7339
_audit_creation_date 2011-04-13
_audit_creation_method SHELXL-97
_cell_angle_alpha 90.00
_cell_angle_beta 90.00
_cell_angle_gamma 90.00
_cell_formula_units_Z 32
_cell_length_a 39.462(4)
_cell_length_b 56.933(5)
_cell_length_c 8.2746(8)
_cell_measurement_reflns_used 9934
_cell_measurement_temperature 100(2)
_cell_measurement_theta_max 35.1378
_cell_measurement_theta_min 2.5403
_cell_volume 18590(3)
_computing_cell_refinement 'SAINT software (Bruker AXS, 2004)'
_computing_data_collection 'APEX2 (Bruker AXS, 2008)'
_computing_data_reduction 'SAINT software (Bruker AXS, 2004)'
_computing_structure_refinement 'SHELXL-97 (Sheldrick, 1997)'
_computing_structure_solution 'SHELXS-97 (Sheldrick, 1990)'
_diffrn_ambient_temperature 100(2)
_diffrn_detector_area_resol_mean 66.67
_diffrn_measured_fraction_theta_full 0.998
_diffrn_measured_fraction_theta_max 0.998
_diffrn_measurement_device_type 'Bruker-AXS Kappa Mach3 APEX-II'
_diffrn_measurement_method 'CCD \f- and \w-scans'
_diffrn_radiation_monochromator 'Incoatec Helios mirrors'
_diffrn_radiation_source '0.2 x 2mm^2^ focus rotating anode'
_diffrn_radiation_type MoK\a
_diffrn_radiation_wavelength 0.71073
_diffrn_reflns_av_R_equivalents 0.0650
_diffrn_reflns_av_sigmaI/netI 0.0403
_diffrn_reflns_limit_h_max 66
_diffrn_reflns_limit_h_min -66
_diffrn_reflns_limit_k_max 95
_diffrn_reflns_limit_k_min -95
_diffrn_reflns_limit_l_max 13
_diffrn_reflns_limit_l_min -13
_diffrn_reflns_number 261189
_diffrn_reflns_theta_full 36.56
_diffrn_reflns_theta_max 36.56
_diffrn_reflns_theta_min 2.06
_exptl_absorpt_coefficient_mu 5.005
_exptl_absorpt_correction_T_max 0.86316
_exptl_absorpt_correction_T_min 0.40680
_exptl_absorpt_correction_type gaussian
_exptl_absorpt_process_details 'SADABS (Bruker AXS, 2008)'
_exptl_crystal_colour black
_exptl_crystal_density_diffrn 1.859
_exptl_crystal_description needle
_exptl_crystal_F_000 10176
_exptl_crystal_size_max 0.32
_exptl_crystal_size_mid 0.05
_exptl_crystal_size_min 0.03
_refine_diff_density_max 2.151
_refine_diff_density_min -0.971
_refine_diff_density_rms 0.123
_refine_ls_abs_structure_details 'Flack H D (1983), Acta Cryst. A39, 876-881'
_refine_ls_abs_structure_Flack 0.031(3)
_refine_ls_extinction_method none
_refine_ls_goodness_of_fit_ref 1.025
_refine_ls_hydrogen_treatment constr
_refine_ls_matrix_type full
_refine_ls_number_parameters 667
_refine_ls_number_reflns 22686
_refine_ls_number_restraints 1
_refine_ls_restrained_S_all 1.025
_refine_ls_R_factor_all 0.0377
_refine_ls_R_factor_gt 0.0271
_refine_ls_shift/su_max 0.004
_refine_ls_shift/su_mean 0.000
_refine_ls_structure_factor_coef Fsqd
_refine_ls_weighting_details 'calc w=1/[\s^2^(Fo^2^)+(0.0179P)^2^+52.3594P] where P=(Fo^2^+2Fc^2^)/3'
_refine_ls_weighting_scheme calc
_refine_ls_wR_factor_gt 0.0501
_refine_ls_wR_factor_ref 0.0525
_reflns_number_gt 20054
_reflns_number_total 22686
_reflns_threshold_expression >2sigma(I)
_cod_data_source_file ic2027219_si_002_5.cif
_cod_data_source_block 6
_cod_original_cell_volume 18591(3)
_cod_database_code 4328682

loop_
_symmetry_equiv_pos_as_xyz
'x, y, z'
'-x, -y, z'
'x+1/4, -y+1/4, z+1/4'
'-x+1/4, y+1/4, z+1/4'
'x, y+1/2, z+1/2'
'-x, -y+1/2, z+1/2'
'x+1/4, -y+3/4, z+3/4'
'-x+1/4, y+3/4, z+3/4'
'x+1/2, y, z+1/2'
'-x+1/2, -y, z+1/2'
'x+3/4, -y+1/4, z+3/4'
'-x+3/4, y+1/4, z+3/4'
'x+1/2, y+1/2, z'
'-x+1/2, -y+1/2, z'
'x+3/4, -y+3/4, z+1/4'
'-x+3/4, y+3/4, z+1/4'

loop_
_atom_site_label
_atom_site_type_symbol
_atom_site_fract_x
_atom_site_fract_y
_atom_site_fract_z
_atom_site_U_iso_or_equiv
_atom_site_adp_type
_atom_site_occupancy
_atom_site_symmetry_multiplicity
_atom_site_calc_flag
_atom_site_refinement_flags
W1 W 0.010132(2) 0.107664(2) 0.396074(11) 0.01776(2) Uani 1 1 d .
N1 N 0.05655(5) 0.12335(4) 0.3441(3) 0.0222(4) Uani 1 1 d .
C2 C 0.08355(7) 0.11179(5) 0.2775(4) 0.0271(5) Uani 1 1 d .
H2 H 0.0804 0.0961 0.2410 0.032 Uiso 1 1 calc R
C3 C 0.11508(8) 0.12178(6) 0.2610(4) 0.0322(6) Uani 1 1 d .
H3 H 0.1330 0.1133 0.2109 0.039 Uiso 1 1 calc R
C4 C 0.12056(8) 0.14462(6) 0.3189(4) 0.0353(7) Uani 1 1 d .
H4 H 0.1424 0.1516 0.3122 0.042 Uiso 1 1 calc R
C5 C 0.09411(7) 0.15661(5) 0.3848(4) 0.0308(6) Uani 1 1 d .
H5 H 0.0975 0.1721 0.4237 0.037 Uiso 1 1 calc R
C6 C 0.06192(7) 0.14626(4) 0.3958(4) 0.0255(5) Uani 1 1 d .
C7 C 0.03225(7) 0.15714(4) 0.4582(3) 0.0243(5) Uani 1 1 d .
C8 C 0.02873(9) 0.18032(5) 0.5098(4) 0.0307(6) Uani 1 1 d .
H8 H 0.0477 0.1906 0.5073 0.037 Uiso 1 1 calc R
C9 C -0.00223(9) 0.18835(5) 0.5645(4) 0.0344(7) Uani 1 1 d .
H9 H -0.0047 0.2043 0.5968 0.041 Uiso 1 1 calc R
C10 C -0.02972(8) 0.17323(5) 0.5726(3) 0.0299(6) Uani 1 1 d .
H10 H -0.0508 0.1787 0.6128 0.036 Uiso 1 1 calc R
C11 C -0.02630(7) 0.15010(4) 0.5216(3) 0.0234(5) Uani 1 1 d .
N12 N 0.00461(6) 0.14176(4) 0.4623(3) 0.0217(4) Uani 1 1 d .
C13 C -0.05197(7) 0.13276(5) 0.5159(3) 0.0238(5) Uani 1 1 d .
C14 C -0.08679(8) 0.13598(5) 0.5495(4) 0.0308(6) Uani 1 1 d .
H14 H -0.0945 0.1508 0.5874 0.037 Uiso 1 1 calc R
C15 C -0.10949(8) 0.11818(6) 0.5284(4) 0.0347(7) Uani 1 1 d .
H15 H -0.1329 0.1205 0.5511 0.042 Uiso 1 1 calc R
C16 C -0.09751(8) 0.09629(6) 0.4721(4) 0.0314(6) Uani 1 1 d .
H16 H -0.1128 0.0836 0.4561 0.038 Uiso 1 1 calc R
C17 C -0.06386(7) 0.09350(5) 0.4409(3) 0.0256(5) Uani 1 1 d .
H17 H -0.0562 0.0787 0.4031 0.031 Uiso 1 1 calc R
N18 N -0.04031(6) 0.11117(4) 0.4615(3) 0.0200(4) Uani 1 1 d .
N21 N 0.03209(5) 0.09496(3) 0.6072(3) 0.0195(4) Uani 1 1 d .
C22 C 0.04095(7) 0.10891(5) 0.7351(3) 0.0234(5) Uani 1 1 d .
H22 H 0.0361 0.1252 0.7290 0.028 Uiso 1 1 calc R
C23 C 0.05647(7) 0.10054(5) 0.8712(3) 0.0253(5) Uani 1 1 d .
H23 H 0.0620 0.1109 0.9573 0.030 Uiso 1 1 calc R
C24 C 0.06415(7) 0.07637(5) 0.8823(3) 0.0269(5) Uani 1 1 d .
H24 H 0.0749 0.0702 0.9758 0.032 Uiso 1 1 calc R
C25 C 0.05575(7) 0.06211(5) 0.7555(3) 0.0236(5) Uani 1 1 d .
H25 H 0.0604 0.0458 0.7616 0.028 Uiso 1 1 calc R
C26 C 0.04033(5) 0.07127(4) 0.6168(3) 0.0192(4) Uani 1 1 d .
C27 C 0.03172(6) 0.05849(4) 0.4744(3) 0.0191(4) Uani 1 1 d .
C28 C 0.03704(6) 0.03481(4) 0.4456(3) 0.0224(4) Uani 1 1 d .
H28 H 0.0478 0.0254 0.5254 0.027 Uiso 1 1 calc R
C29 C 0.02670(7) 0.02470(4) 0.3005(4) 0.0245(5) Uani 1 1 d .
H29 H 0.0303 0.0084 0.2812 0.029 Uiso 1 1 calc R
C30 C 0.01108(7) 0.03856(4) 0.1842(3) 0.0241(5) Uani 1 1 d .
H30 H 0.0039 0.0317 0.0853 0.029 Uiso 1 1 calc R
C31 C 0.00596(6) 0.06237(4) 0.2121(3) 0.0202(4) Uani 1 1 d .
N32 N 0.01669(5) 0.07284(3) 0.3566(3) 0.0187(3) Uani 1 1 d .
C33 C -0.00915(6) 0.07902(4) 0.1058(3) 0.0212(4) Uani 1 1 d .
C34 C -0.02468(7) 0.07409(5) -0.0433(3) 0.0273(5) Uani 1 1 d .
H34 H -0.0251 0.0584 -0.0823 0.033 Uiso 1 1 calc R
C35 C -0.03916(7) 0.09159(6) -0.1328(3) 0.0315(6) Uani 1 1 d .
H35 H -0.0499 0.0882 -0.2328 0.038 Uiso 1 1 calc R
C36 C -0.03781(7) 0.11471(6) -0.0735(3) 0.0299(6) Uani 1 1 d .
H36 H -0.0476 0.1272 -0.1337 0.036 Uiso 1 1 calc R
C37 C -0.02244(7) 0.11909(5) 0.0701(3) 0.0254(5) Uani 1 1 d .
H37 H -0.0216 0.1348 0.1077 0.030 Uiso 1 1 calc R
N38 N -0.00789(5) 0.10178(4) 0.1644(3) 0.0209(4) Uani 1 1 d .
W2 W 0.149105(2) -0.002039(1) 0.603553(11) 0.01628(2) Uani 1 1 d .
N101 N 0.16946(5) -0.03454(4) 0.6656(3) 0.0194(4) Uani 1 1 d .
C102 C 0.15033(7) -0.05395(5) 0.7045(3) 0.0242(5) Uani 1 1 d .
H102 H 0.1264 -0.0523 0.7097 0.029 Uiso 1 1 calc R
C103 C 0.16412(8) -0.07543(5) 0.7358(4) 0.0283(5) Uani 1 1 d .
H103 H 0.1499 -0.0883 0.7622 0.034 Uiso 1 1 calc R
C104 C 0.19959(8) -0.07851(5) 0.7291(4) 0.0291(6) Uani 1 1 d .
H104 H 0.2096 -0.0933 0.7534 0.035 Uiso 1 1 calc R
C105 C 0.21905(7) -0.05960(5) 0.6866(3) 0.0256(5) Uani 1 1 d .
H105 H 0.2429 -0.0614 0.6791 0.031 Uiso 1 1 calc R
C106 C 0.20439(6) -0.03774(4) 0.6538(3) 0.0201(4) Uani 1 1 d .
C107 C 0.22188(6) -0.01712(4) 0.6049(3) 0.0192(4) Uani 1 1 d .
C108 C 0.25667(6) -0.01460(5) 0.5879(3) 0.0224(4) Uani 1 1 d .
H108 H 0.2713 -0.0274 0.6134 0.027 Uiso 1 1 calc R
C109 C 0.27032(6) 0.00656(5) 0.5336(3) 0.0239(5) Uani 1 1 d .
H109 H 0.2941 0.0082 0.5202 0.029 Uiso 1 1 calc R
C110 C 0.24872(6) 0.02510(5) 0.4996(3) 0.0223(4) Uani 1 1 d .
H110 H 0.2577 0.0396 0.4624 0.027 Uiso 1 1 calc R
C111 C 0.21398(6) 0.02261(4) 0.5195(3) 0.0184(4) Uani 1 1 d .
N112 N 0.19998(5) 0.00139(3) 0.5725(2) 0.0177(4) Uani 1 1 d .
C113 C 0.18894(6) 0.04018(4) 0.4975(3) 0.0193(4) Uani 1 1 d .
C114 C 0.19502(7) 0.06387(4) 0.4564(3) 0.0230(5) Uani 1 1 d .
H114 H 0.2173 0.0688 0.4296 0.028 Uiso 1 1 calc R
C115 C 0.16897(8) 0.07985(5) 0.4546(4) 0.0268(5) Uani 1 1 d .
H115 H 0.1729 0.0958 0.4257 0.032 Uiso 1 1 calc R
C116 C 0.13617(7) 0.07206(5) 0.4970(3) 0.0255(5) Uani 1 1 d .
H116 H 0.1179 0.0829 0.5016 0.031 Uiso 1 1 calc R
C117 C 0.13091(7) 0.04893(5) 0.5312(3) 0.0222(5) Uani 1 1 d .
H117 H 0.1086 0.0440 0.5575 0.027 Uiso 1 1 calc R
N118 N 0.15630(5) 0.03242(4) 0.5294(3) 0.0190(4) Uani 1 1 d .
N121 N 0.13199(5) -0.01699(3) 0.3886(3) 0.0181(3) Uani 1 1 d .
C122 C 0.15190(6) -0.02039(4) 0.2555(3) 0.0202(4) Uani 1 1 d .
H122 H 0.1746 -0.0149 0.2587 0.024 Uiso 1 1 calc R
C123 C 0.14094(7) -0.03129(4) 0.1184(3) 0.0231(5) Uani 1 1 d .
H123 H 0.1557 -0.0332 0.0287 0.028 Uiso 1 1 calc R
C124 C 0.10719(7) -0.03972(4) 0.1115(3) 0.0243(5) Uani 1 1 d .
H124 H 0.0990 -0.0475 0.0177 0.029 Uiso 1 1 calc R
C125 C 0.08659(7) -0.03645(4) 0.2425(3) 0.0211(4) Uani 1 1 d .
H125 H 0.0638 -0.0417 0.2389 0.025 Uiso 1 1 calc R
C126 C 0.09891(6) -0.02536(4) 0.3824(3) 0.0195(4) Uani 1 1 d .
C127 C 0.08023(6) -0.02118(4) 0.5259(3) 0.0188(4) Uani 1 1 d .
C128 C 0.04676(6) -0.02747(4) 0.5562(3) 0.0207(4) Uani 1 1 d .
H128 H 0.0343 -0.0359 0.4771 0.025 Uiso 1 1 calc R
C129 C 0.03154(6) -0.02143(5) 0.7024(3) 0.0238(5) Uani 1 1 d .
H129 H 0.0087 -0.0258 0.7237 0.029 Uiso 1 1 calc R
C130 C 0.05005(6) -0.00899(4) 0.8169(3) 0.0217(4) Uani 1 1 d .
H130 H 0.0397 -0.0046 0.9162 0.026 Uiso 1 1 calc R
C131 C 0.08360(6) -0.00288(4) 0.7871(3) 0.0189(4) Uani 1 1 d .
N132 N 0.09929(5) -0.00900(4) 0.6413(3) 0.0182(3) Uani 1 1 d .
C133 C 0.10559(6) 0.01007(4) 0.8894(3) 0.0196(4) Uani 1 1 d .
C134 C 0.09652(7) 0.02027(5) 1.0376(3) 0.0241(5) Uani 1 1 d .
H134 H 0.0743 0.0180 1.0792 0.029 Uiso 1 1 calc R
C135 C 0.11910(7) 0.03337(5) 1.1222(3) 0.0278(5) Uani 1 1 d .
H135 H 0.1130 0.0402 1.2229 0.033 Uiso 1 1 calc R
C136 C 0.15188(7) 0.03670(5) 1.0575(3) 0.0265(5) Uani 1 1 d .
H136 H 0.1680 0.0461 1.1131 0.032 Uiso 1 1 calc R
C137 C 0.16025(6) 0.02624(4) 0.9138(3) 0.0227(5) Uani 1 1 d .
H137 H 0.1824 0.0286 0.8716 0.027 Uiso 1 1 calc R
N138 N 0.13803(5) 0.01243(3) 0.8281(3) 0.0190(4) Uani 1 1 d .

loop_
_atom_site_aniso_label
_atom_site_aniso_U_11
_atom_site_aniso_U_22
_atom_site_aniso_U_33
_atom_site_aniso_U_23
_atom_site_aniso_U_13
_atom_site_aniso_U_12
W1 0.02290(4) 0.01592(4) 0.01448(4) -0.00020(3) -0.00206(3) 0.00082(3)
N1 0.0271(9) 0.0231(9) 0.0165(9) 0.0030(8) -0.0046(8) -0.0006(7)
C2 0.0282(12) 0.0308(13) 0.0222(12) 0.0057(10) -0.0028(10) 0.0032(10)
C3 0.0266(13) 0.0419(16) 0.0280(14) 0.0121(12) -0.0005(11) 0.0029(11)
C4 0.0296(14) 0.0422(16) 0.0340(16) 0.0117(13) -0.0075(11) -0.0075(11)
C5 0.0342(13) 0.0303(12) 0.0278(14) 0.0078(11) -0.0059(11) -0.0093(10)
C6 0.0324(12) 0.0244(11) 0.0198(11) 0.0055(10) -0.0069(10) -0.0049(9)
C7 0.0366(13) 0.0184(10) 0.0178(11) 0.0024(8) -0.0064(10) -0.0031(9)
C8 0.0488(17) 0.0193(11) 0.0240(13) -0.0011(10) -0.0085(12) -0.0043(11)
C9 0.061(2) 0.0198(12) 0.0224(14) -0.0032(10) -0.0059(13) 0.0052(12)
C10 0.0482(16) 0.0242(12) 0.0172(12) -0.0025(9) -0.0022(11) 0.0100(11)
C11 0.0354(13) 0.0185(10) 0.0162(11) 0.0004(8) -0.0019(9) 0.0051(9)
N12 0.0308(11) 0.0180(9) 0.0164(10) 0.0027(7) -0.0034(8) 0.0009(8)
C13 0.0309(12) 0.0252(12) 0.0155(11) 0.0038(9) 0.0012(9) 0.0069(10)
C14 0.0334(14) 0.0329(14) 0.0261(13) 0.0059(11) 0.0032(11) 0.0113(11)
C15 0.0265(13) 0.0462(18) 0.0315(16) 0.0098(13) 0.0051(11) 0.0063(12)
C16 0.0297(13) 0.0393(16) 0.0253(14) 0.0061(12) -0.0009(10) -0.0047(11)
C17 0.0305(13) 0.0243(12) 0.0220(12) 0.0022(9) -0.0014(9) -0.0022(9)
N18 0.0222(9) 0.0242(10) 0.0137(9) 0.0016(7) 0.0002(7) 0.0009(7)
N21 0.0216(8) 0.0203(8) 0.0167(9) 0.0004(7) -0.0002(7) 0.0006(7)
C22 0.0301(12) 0.0223(11) 0.0178(11) 0.0008(9) -0.0024(9) -0.0005(9)
C23 0.0293(11) 0.0302(12) 0.0165(12) 0.0025(9) -0.0052(9) -0.0014(9)
C24 0.0289(11) 0.0330(13) 0.0187(12) 0.0064(10) -0.0031(9) 0.0034(9)
C25 0.0258(11) 0.0228(11) 0.0222(12) 0.0054(9) 0.0010(9) 0.0052(9)
C26 0.0191(9) 0.0192(9) 0.0193(11) 0.0024(8) 0.0015(8) 0.0018(7)
C27 0.0195(10) 0.0180(10) 0.0197(11) 0.0018(8) 0.0015(8) 0.0018(8)
C28 0.0241(11) 0.0171(10) 0.0260(12) 0.0027(9) 0.0053(9) 0.0006(8)
C29 0.0255(11) 0.0171(10) 0.0309(13) -0.0027(9) 0.0083(10) -0.0012(8)
C30 0.0265(11) 0.0217(11) 0.0241(12) -0.0063(9) 0.0055(9) -0.0050(9)
C31 0.0209(10) 0.0215(10) 0.0183(11) -0.0039(8) 0.0023(8) -0.0031(8)
N32 0.0206(8) 0.0201(8) 0.0155(9) -0.0001(7) 0.0004(7) -0.0005(6)
C33 0.0227(10) 0.0253(11) 0.0156(10) -0.0024(9) 0.0023(9) -0.0028(8)
C34 0.0293(13) 0.0353(14) 0.0173(11) -0.0046(10) 0.0009(9) -0.0059(11)
C35 0.0304(13) 0.0480(16) 0.0160(12) -0.0023(11) -0.0030(10) -0.0038(11)
C36 0.0270(12) 0.0413(15) 0.0214(13) 0.0029(11) -0.0003(10) 0.0073(11)
C37 0.0288(12) 0.0270(12) 0.0203(12) 0.0020(9) -0.0021(9) 0.0028(9)
N38 0.0224(9) 0.0235(9) 0.0167(10) 0.0005(8) -0.0010(7) 0.0000(7)
W2 0.01774(3) 0.01759(4) 0.01350(4) -0.00071(3) 0.00066(3) -0.00096(3)
N101 0.0234(9) 0.0208(9) 0.0140(9) -0.0018(7) 0.0005(7) -0.0024(7)
C102 0.0293(12) 0.0235(11) 0.0196(11) -0.0005(9) 0.0003(9) -0.0045(9)
C103 0.0402(15) 0.0229(12) 0.0218(12) 0.0017(10) -0.0007(11) -0.0044(11)
C104 0.0421(15) 0.0219(12) 0.0232(13) 0.0011(9) -0.0039(11) 0.0040(11)
C105 0.0331(13) 0.0234(11) 0.0203(12) -0.0008(9) -0.0039(9) 0.0040(9)
C106 0.0235(10) 0.0218(10) 0.0149(9) -0.0022(8) -0.0012(8) 0.0024(8)
C107 0.0210(9) 0.0216(10) 0.0151(9) -0.0030(8) -0.0012(8) 0.0012(7)
C108 0.0199(10) 0.0261(11) 0.0214(11) -0.0032(9) -0.0010(9) 0.0007(8)
C109 0.0184(10) 0.0314(13) 0.0218(12) -0.0029(10) 0.0008(9) -0.0006(9)
C110 0.0228(10) 0.0251(11) 0.0189(11) -0.0020(9) 0.0025(9) -0.0048(9)
C111 0.0218(10) 0.0194(10) 0.0142(10) -0.0008(8) 0.0019(8) -0.0023(8)
N112 0.0196(8) 0.0196(8) 0.0139(9) -0.0024(7) 0.0005(6) -0.0004(7)
C113 0.0225(10) 0.0206(10) 0.0147(10) -0.0011(8) -0.0001(8) -0.0029(8)
C114 0.0286(12) 0.0204(11) 0.0201(11) 0.0021(9) -0.0024(9) -0.0037(9)
C115 0.0364(14) 0.0199(11) 0.0243(12) 0.0031(9) -0.0050(11) -0.0023(10)
C116 0.0312(13) 0.0214(11) 0.0239(12) 0.0006(9) -0.0018(10) 0.0038(9)
C117 0.0248(11) 0.0228(11) 0.0191(11) 0.0005(9) -0.0018(9) 0.0019(9)
N118 0.0206(9) 0.0216(9) 0.0149(9) -0.0008(7) -0.0004(7) -0.0007(7)
N121 0.0202(8) 0.0185(8) 0.0157(9) -0.0005(7) 0.0004(7) -0.0013(6)
C122 0.0216(10) 0.0228(11) 0.0163(10) 0.0004(8) 0.0014(8) -0.0013(8)
C123 0.0313(11) 0.0220(10) 0.0161(12) 0.0004(9) 0.0017(9) 0.0007(8)
C124 0.0315(12) 0.0222(10) 0.0191(11) -0.0010(9) -0.0031(10) -0.0001(9)
C125 0.0246(11) 0.0184(10) 0.0201(11) 0.0011(8) -0.0045(9) -0.0012(8)
C126 0.0216(9) 0.0186(9) 0.0181(11) 0.0008(8) -0.0010(8) -0.0012(7)
C127 0.0195(10) 0.0175(10) 0.0194(11) 0.0021(8) -0.0023(8) -0.0018(8)
C128 0.0211(10) 0.0192(10) 0.0219(11) 0.0023(8) -0.0022(8) -0.0013(8)
C129 0.0196(10) 0.0253(11) 0.0264(12) 0.0049(9) 0.0037(9) -0.0008(9)
C130 0.0220(10) 0.0222(10) 0.0207(12) 0.0031(8) 0.0043(8) 0.0021(8)
C131 0.0201(10) 0.0196(10) 0.0170(10) 0.0019(8) 0.0020(8) 0.0019(8)
N132 0.0205(8) 0.0187(8) 0.0154(9) 0.0007(7) 0.0008(7) 0.0000(6)
C133 0.0229(10) 0.0197(9) 0.0162(10) 0.0020(8) 0.0030(8) 0.0028(7)
C134 0.0267(12) 0.0293(12) 0.0162(11) 0.0002(9) 0.0022(9) 0.0064(9)
C135 0.0358(13) 0.0305(12) 0.0170(13) -0.0057(10) -0.0012(10) 0.0067(10)
C136 0.0308(13) 0.0292(12) 0.0196(11) -0.0034(9) -0.0043(10) 0.0020(10)
C137 0.0259(11) 0.0218(10) 0.0204(12) -0.0019(9) -0.0020(9) -0.0006(8)
N138 0.0225(9) 0.0193(9) 0.0151(9) 0.0005(7) -0.0006(7) 0.0016(7)

loop_
_atom_type_symbol
_atom_type_description
_atom_type_scat_dispersion_real
_atom_type_scat_dispersion_imag
_atom_type_scat_source
C C 0.0033 0.0016 'International Tables Vol C Tables 4.2.6.8 and 6.1.1.4'
H H 0.0000 0.0000 'International Tables Vol C Tables 4.2.6.8 and 6.1.1.4'
N N 0.0061 0.0033 'International Tables Vol C Tables 4.2.6.8 and 6.1.1.4'
W W -0.8490 6.8722 'International Tables Vol C Tables 4.2.6.8 and 6.1.1.4'

loop_
_exptl_crystal_face_index_h
_exptl_crystal_face_index_k
_exptl_crystal_face_index_l
_exptl_crystal_face_perp_dist
0.00 -1.00 -1.00 0.1600
0.00 -1.00 1.00 0.1600
-1.00 -2.00 0.00 0.0150
1.00 2.00 0.00 0.0150
-1.00 1.00 0.00 0.0250
1.00 -1.00 0.00 0.0250

loop_
_geom_angle_atom_site_label_1
_geom_angle_atom_site_label_2
_geom_angle_atom_site_label_3
_geom_angle
N32 W1 N12 173.52(9)
N32 W1 N38 74.73(9)
N12 W1 N38 111.58(9)
N32 W1 N18 105.02(8)
N12 W1 N18 74.57(9)
N38 W1 N18 85.85(8)
N32 W1 N21 75.04(8)
N12 W1 N21 98.66(8)
N38 W1 N21 149.77(8)
N18 W1 N21 102.37(8)
N32 W1 N1 105.90(8)
N12 W1 N1 74.94(9)
N38 W1 N1 100.39(9)
N18 W1 N1 149.02(9)
N21 W1 N1 87.48(8)
C2 N1 C6 117.2(2)
C2 N1 W1 124.19(18)
C6 N1 W1 118.24(18)
N1 C2 C3 123.1(3)
C2 C3 C4 119.3(3)
C5 C4 C3 118.9(3)
C4 C5 C6 120.6(3)
N1 C6 C5 120.8(3)
N1 C6 C7 113.3(2)
C5 C6 C7 125.9(3)
C8 C7 N12 120.5(3)
C8 C7 C6 127.3(3)
N12 C7 C6 112.2(2)
C9 C8 C7 120.1(3)
C8 C9 C10 120.2(3)
C9 C10 C11 119.9(3)
C10 C11 N12 120.9(3)
C10 C11 C13 127.0(3)
N12 C11 C13 112.1(2)
C11 N12 C7 118.4(2)
C11 N12 W1 120.91(18)
C7 N12 W1 120.57(19)
N18 C13 C14 120.1(3)
N18 C13 C11 113.0(2)
C14 C13 C11 126.8(3)
C15 C14 C13 121.1(3)
C14 C15 C16 118.6(3)
C17 C16 C15 119.4(3)
C16 C17 N18 123.3(3)
C17 N18 C13 117.5(2)
C17 N18 W1 122.97(18)
C13 N18 W1 119.26(18)
C22 N21 C26 117.4(2)
C22 N21 W1 123.65(17)
C26 N21 W1 118.86(17)
C23 C22 N21 123.3(2)
C22 C23 C24 119.3(2)
C25 C24 C23 118.5(2)
C24 C25 C26 120.9(2)
N21 C26 C25 120.7(2)
N21 C26 C27 113.1(2)
C25 C26 C27 126.2(2)
C28 C27 N32 120.8(2)
C28 C27 C26 127.0(2)
N32 C27 C26 112.2(2)
C27 C28 C29 120.4(2)
C30 C29 C28 119.5(2)
C29 C30 C31 120.3(2)
C30 C31 N32 120.8(2)
C30 C31 C33 127.5(2)
N32 C31 C33 111.7(2)
C31 N32 C27 118.2(2)
C31 N32 W1 121.01(17)
C27 N32 W1 120.81(16)
N38 C33 C34 120.7(2)
N38 C33 C31 113.1(2)
C34 C33 C31 126.3(2)
C35 C34 C33 120.8(3)
C34 C35 C36 118.6(3)
C37 C36 C35 119.6(3)
C36 C37 N38 123.3(3)
C37 N38 C33 117.1(2)
C37 N38 W1 123.35(18)
C33 N38 W1 119.19(17)
N132 W2 N112 174.00(8)
N132 W2 N118 111.26(8)
N112 W2 N118 74.74(8)
N132 W2 N138 74.70(8)
N112 W2 N138 106.41(8)
N118 W2 N138 85.31(8)
N132 W2 N101 99.34(8)
N112 W2 N101 74.66(8)
N118 W2 N101 149.38(9)
N138 W2 N101 102.30(8)
N132 W2 N121 74.79(8)
N112 W2 N121 104.56(8)
N118 W2 N121 100.26(8)
N138 W2 N121 148.90(8)
N101 W2 N121 88.43(8)
C102 N101 C106 117.0(2)
C102 N101 W2 124.04(17)
C106 N101 W2 118.73(16)
C103 C102 N101 123.1(3)
C102 C103 C104 120.0(3)
C105 C104 C103 117.9(3)
C104 C105 C106 121.2(3)
N101 C106 C105 120.8(2)
N101 C106 C107 113.1(2)
C105 C106 C107 126.1(2)
C108 C107 N112 121.2(2)
C108 C107 C106 126.5(2)
N112 C107 C106 112.3(2)
C107 C108 C109 120.3(2)
C110 C109 C108 119.1(2)
C109 C110 C111 120.4(2)
C110 C111 N112 121.0(2)
C110 C111 C113 126.9(2)
N112 C111 C113 112.0(2)
C107 N112 C111 118.0(2)
C107 N112 W2 121.13(15)
C111 N112 W2 120.82(16)
N118 C113 C114 120.5(2)
N118 C113 C111 113.4(2)
C114 C113 C111 125.9(2)
C115 C114 C113 120.6(3)
C114 C115 C116 118.4(2)
C117 C116 C115 119.6(3)
C116 C117 N118 123.2(2)
C117 N118 C113 117.5(2)
C117 N118 W2 122.96(17)
C113 N118 W2 118.98(17)
C122 N121 C126 117.5(2)
C122 N121 W2 124.00(16)
C126 N121 W2 118.41(16)
C123 C122 N121 123.6(2)
C122 C123 C124 119.0(2)
C125 C124 C123 118.8(2)
C124 C125 C126 120.5(2)
N121 C126 C125 120.6(2)
N121 C126 C127 113.6(2)
C125 C126 C127 125.8(2)
C128 C127 N132 121.0(2)
C128 C127 C126 127.0(2)
N132 C127 C126 112.0(2)
C127 C128 C129 120.1(2)
C130 C129 C128 119.4(2)
C129 C130 C131 120.4(2)
C130 C131 N132 120.8(2)
C130 C131 C133 127.3(2)
N132 C131 C133 111.9(2)
C127 N132 C131 118.28(19)
C127 N132 W2 120.82(16)
C131 N132 W2 120.81(16)
N138 C133 C134 121.1(2)
N138 C133 C131 113.4(2)
C134 C133 C131 125.5(2)
C135 C134 C133 120.7(2)
C134 C135 C136 118.7(2)
C137 C136 C135 119.4(3)
C136 C137 N138 122.9(2)
C137 N138 C133 117.1(2)
C137 N138 W2 123.62(17)
C133 N138 W2 118.94(16)

loop_
_geom_bond_atom_site_label_1
_geom_bond_atom_site_label_2
_geom_bond_distance
W1 N32 2.026(2)
W1 N12 2.029(2)
W1 N38 2.072(2)
W1 N18 2.073(2)
W1 N21 2.080(2)
W1 N1 2.083(2)
N1 C2 1.368(4)
N1 C6 1.389(3)
C2 C3 1.375(4)
C3 C4 1.403(5)
C4 C5 1.361(5)
C5 C6 1.404(4)
C6 C7 1.422(4)
C7 C8 1.394(4)
C7 N12 1.399(4)
C8 C9 1.381(5)
C9 C10 1.386(5)
C10 C11 1.389(4)
C11 N12 1.398(4)
C11 C13 1.415(4)
C13 N18 1.388(3)
C13 C14 1.414(4)
C14 C15 1.364(5)
C15 C16 1.412(5)
C16 C17 1.362(4)
C17 N18 1.380(3)
N21 C22 1.368(3)
N21 C26 1.390(3)
C22 C23 1.368(4)
C23 C24 1.412(4)
C24 C25 1.368(4)
C25 C26 1.400(3)
C26 C27 1.426(4)
C27 C28 1.385(3)
C27 N32 1.403(3)
C28 C29 1.392(4)
C29 C30 1.389(4)
C30 C31 1.389(4)
C31 N32 1.402(3)
C31 C33 1.424(4)
C33 N38 1.384(3)
C33 C34 1.406(4)
C34 C35 1.367(4)
C35 C36 1.405(4)
C36 C37 1.357(4)
C37 N38 1.382(3)
W2 N132 2.0297(19)
W2 N112 2.0336(19)
W2 N118 2.075(2)
W2 N138 2.079(2)
W2 N101 2.081(2)
W2 N121 2.084(2)
N101 C102 1.377(3)
N101 C106 1.394(3)
C102 C103 1.363(4)
C103 C104 1.412(4)
C104 C105 1.368(4)
C105 C106 1.399(3)
C106 C107 1.420(3)
C107 C108 1.388(3)
C107 N112 1.389(3)
C108 C109 1.394(4)
C109 C110 1.386(4)
C110 C111 1.388(3)
C111 N112 1.399(3)
C111 C113 1.418(3)
C113 N118 1.387(3)
C113 C114 1.411(3)
C114 C115 1.373(4)
C115 C116 1.412(4)
C116 C117 1.363(4)
C117 N118 1.374(3)
N121 C122 1.367(3)
N121 C126 1.391(3)
C122 C123 1.364(4)
C123 C124 1.417(4)
C124 C125 1.367(4)
C125 C126 1.406(3)
C126 C127 1.417(3)
C127 C128 1.391(3)
C127 N132 1.400(3)
C128 C129 1.394(4)
C129 C130 1.390(4)
C130 C131 1.391(3)
C131 N132 1.400(3)
C131 C133 1.419(4)
C133 N138 1.384(3)
C133 C134 1.403(4)
C134 C135 1.356(4)
C135 C136 1.413(4)
C136 C137 1.370(4)
C137 N138 1.375(3)
